data_2013283
loop_
_publ_author_name
'Cetina, Mario'
'Juki\'c, Marijana'
'Rapi\'c, Vladimir'
'Golobi\<c, Amalija'

_publ_section_title
;
 Ferrocene compounds. XXXVIII. Dimethyl ferrocene-1,1'-dicarboxylate
;
_journal_issue 6
_journal_name_full 'Acta Crystallographica Section C'
_journal_page_first m212
_journal_page_last m214
_journal_paper_doi 10.1107/S0108270103008503
_journal_volume 59
_journal_year 2003
_chemical_formula_iupac '[Fe (C7 H7 O2)2]'
_chemical_formula_moiety 'C14 H14 Fe O4'
_chemical_formula_sum 'C14 H14 Fe O4'
_chemical_formula_weight 302.10
_chemical_melting_point .388E-305
_chemical_name_common 'dimethyl ferrocene-1,1'-dicarboxylate'
_chemical_name_systematic
;
dimethyl ferrocene-1,1'-dicarboxylate
;
_space_group_IT_number 15
_symmetry_cell_setting monoclinic
_symmetry_space_group_name_Hall '-C 2yc'
_symmetry_space_group_name_H-M 'C 1 2/c 1'
_atom_sites_solution_hydrogens geom
_atom_sites_solution_primary direct
_atom_sites_solution_secondary difmap
_cell_angle_alpha 90.00
_cell_angle_beta 104.2847(13)
_cell_angle_gamma 90.00
_cell_formula_units_Z 8
_cell_length_a 32.7581(10)
_cell_length_b 5.9616(2)
_cell_length_c 13.3424(5)
_cell_measurement_reflns_used 2802
_cell_measurement_temperature 293(2)
_cell_measurement_theta_max 26.73
_cell_measurement_theta_min 2.55
_cell_volume 2525.08(15)
_computing_cell_refinement 'DENZO--SMN (Otwinowski & Minor, 1997)'
_computing_data_collection 'COLLECT (Nonius, 2000)'
_computing_data_reduction 'DENZO--SMN (Otwinowski & Minor, 1997)'
_computing_molecular_graphics 'PLATON (Spek, 2003)'
_computing_publication_material 'SHELXL97 (Sheldrick, 1997)'
_computing_structure_refinement 'SHELXL97 (Sheldrick, 1997)'
_computing_structure_solution 'SHELXS97 (Sheldrick, 1997)'
_diffrn_ambient_temperature 293(2)
_diffrn_measured_fraction_theta_full 0.987
_diffrn_measured_fraction_theta_max 0.987
_diffrn_measurement_device_type 'Nonius KappaCCD area-detector'
_diffrn_measurement_method '\f and \w scans'
_diffrn_radiation_monochromator graphite
_diffrn_radiation_source 'fine-focus sealed tube'
_diffrn_radiation_type MoK\a
_diffrn_radiation_wavelength 0.71073
_diffrn_reflns_av_R_equivalents 0.066
_diffrn_reflns_av_sigmaI/netI 0.0378
_diffrn_reflns_limit_h_max 40
_diffrn_reflns_limit_h_min -39
_diffrn_reflns_limit_k_max 7
_diffrn_reflns_limit_k_min -6
_diffrn_reflns_limit_l_max 16
_diffrn_reflns_limit_l_min -16
_diffrn_reflns_number 13701
_diffrn_reflns_theta_full 26.65
_diffrn_reflns_theta_max 26.65
_diffrn_reflns_theta_min 3.85
_diffrn_standards_decay_% 0
_diffrn_standards_number 0
_exptl_absorpt_coefficient_mu 1.201
_exptl_absorpt_correction_T_max 0.887
_exptl_absorpt_correction_T_min 0.697
_exptl_absorpt_correction_type multi-scan
_exptl_absorpt_process_details 'DENZO--SMN; Otwinovski & Minor, 1997'
_exptl_crystal_colour orange
_exptl_crystal_density_diffrn 1.589
_exptl_crystal_density_method 'not measured'
_exptl_crystal_description irregular
_exptl_crystal_F_000 1248
_exptl_crystal_size_max 0.30
_exptl_crystal_size_mid 0.20
_exptl_crystal_size_min 0.10
_refine_diff_density_max 0.871
_refine_diff_density_min -0.480
_refine_ls_extinction_method none
_refine_ls_goodness_of_fit_ref 1.025
_refine_ls_hydrogen_treatment constr
_refine_ls_matrix_type full
_refine_ls_number_parameters 174
_refine_ls_number_reflns 2640
_refine_ls_number_restraints 0
_refine_ls_restrained_S_all 1.025
_refine_ls_R_factor_all 0.0625
_refine_ls_R_factor_gt 0.0464
_refine_ls_shift/su_max 0.001
_refine_ls_shift/su_mean 0.000
_refine_ls_structure_factor_coef Fsqd
_refine_ls_weighting_details 'calc w=1/[\s^2^(Fo^2^)+(0.083P)^2^+3.7923P] where P=(Fo^2^+2Fc^2^)/3'
_refine_ls_weighting_scheme calc
_refine_ls_wR_factor_gt 0.1283
_refine_ls_wR_factor_ref 0.1412
_reflns_number_gt 2039
_reflns_number_total 2640
_reflns_threshold_expression I>2\s(I)
_cod_data_source_file gd1249.cif
_cod_data_source_block I
_cod_depositor_comments
;
The following automatic conversions were performed:
'_symmetry_cell_setting' value 'Monoclinic' changed to 'monoclinic'
according to '/home/saulius/struct/CIF-dictionaries/cif_core.dic'
dictionary named 'cif_core.dic' version 2.4.1 from 2010-06-29.

Automatic conversion script
Id: cif_fix_enum 1527 2010-12-29 10:47:43Z saulius 

The following automatic conversions were performed:

'_symmetry_cell_setting' value 'Monoclinic' changed to 'monoclinic'
according to /home/saulius/struct/CIF-dictionaries/cif_core.dic
dictionary named 'cif_core.dic' version 2.4.1 from 2010-06-29.

Automatic conversion script
Id: cif_fix_values 1715 2011-07-08 13:25:40Z adriana 
;
_cod_original_sg_symbol_H-M 'C 2/c'
_cod_database_code 2013283
_cod_database_fobs_code 2013283

loop_
_symmetry_equiv_pos_as_xyz
'x, y, z'
'-x, y, -z+1/2'
'x+1/2, y+1/2, z'
'-x+1/2, y+1/2, -z+1/2'
'-x, -y, -z'
'x, -y, z-1/2'
'-x+1/2, -y+1/2, -z'
'x+1/2, -y+1/2, z-1/2'

loop_
_atom_site_label
_atom_site_fract_x
_atom_site_fract_y
_atom_site_fract_z
_atom_site_U_iso_or_equiv
_atom_site_adp_type
_atom_site_calc_flag
_atom_site_refinement_flags
_atom_site_occupancy
_atom_site_disorder_assembly
_atom_site_disorder_group
_atom_site_type_symbol
Fe 0.125946(12) 0.24707(7) 0.84995(3) 0.03629(19) Uani d . 1 . . Fe
O1 0.03032(8) 0.3410(5) 0.6250(3) 0.0740(9) Uani d . 1 . . O
O2 0.05414(8) 0.6812(5) 0.6784(2) 0.0573(6) Uani d . 1 . . O
O3 0.22026(8) 0.1719(5) 1.0947(2) 0.0634(7) Uani d . 1 . . O
O4 0.19679(7) 0.5233(4) 1.06339(19) 0.0506(6) Uani d . 1 . . O
C1 0.10225(10) 0.3876(6) 0.7083(2) 0.0430(7) Uani d . 1 . . C
C2 0.13730(11) 0.5165(6) 0.7657(3) 0.0480(8) Uani d . 1 . . C
H2 0.1369 0.6666 0.7844 0.058 Uiso calc R 1 . . H
C3 0.17257(11) 0.3715(7) 0.7884(3) 0.0526(9) Uani d . 1 . . C
H3 0.1995 0.4108 0.8255 0.063 Uiso calc R 1 . . H
C4 0.16048(11) 0.1594(8) 0.7460(3) 0.0544(9) Uani d . 1 . . C
H4 0.1781 0.0357 0.7498 0.065 Uiso calc R 1 . . H
C5 0.11695(11) 0.1648(7) 0.6966(2) 0.0482(8) Uani d . 1 . . C
H5 0.1009 0.0460 0.6627 0.058 Uiso calc R 1 . . H
C6 0.07851(11) 0.2361(6) 0.9259(3) 0.0528(9) Uani d . 1 . . C
H6 0.0508 0.2833 0.9005 0.063 Uiso calc R 1 . . H
C7 0.11218(10) 0.3699(6) 0.9801(2) 0.0463(8) Uani d . 1 . . C
H7 0.1106 0.5211 0.9960 0.056 Uiso calc R 1 . . H
C8 0.14913(11) 0.2333(5) 1.0066(2) 0.0423(7) Uani d . 1 . . C
C9 0.13774(10) 0.0146(6) 0.9664(2) 0.0461(7) Uani d . 1 . . C
H9 0.1557 -0.1080 0.9719 0.055 Uiso calc R 1 . . H
C10 0.09411(11) 0.0167(6) 0.9166(3) 0.0502(8) Uani d . 1 . . C
H10 0.0785 -0.1043 0.8836 0.060 Uiso calc R 1 . . H
C11 0.05887(11) 0.4610(6) 0.6672(2) 0.0482(8) Uani d . 1 . . C
C12 0.01300(14) 0.7711(7) 0.6289(4) 0.0707(12) Uani d . 1 . . C
H12A 0.0071 0.7439 0.5558 0.106 Uiso calc R 1 . . H
H12B 0.0127 0.9296 0.6413 0.106 Uiso calc R 1 . . H
H12C -0.0080 0.6993 0.6568 0.106 Uiso calc R 1 . . H
C13 0.19216(10) 0.3002(6) 1.0585(2) 0.0438(7) Uani d . 1 . . C
C14 0.23824(11) 0.6031(7) 1.1163(3) 0.0571(9) Uani d . 1 . . C
H14A 0.2449 0.5521 1.1867 0.086 Uiso calc R 1 . . H
H14B 0.2386 0.7641 1.1150 0.086 Uiso calc R 1 . . H
H14C 0.2587 0.5460 1.0822 0.086 Uiso calc R 1 . . H

loop_
_atom_site_aniso_label
_atom_site_aniso_U_11
_atom_site_aniso_U_22
_atom_site_aniso_U_33
_atom_site_aniso_U_12
_atom_site_aniso_U_13
_atom_site_aniso_U_23
Fe 0.0360(3) 0.0447(3) 0.0284(3) 0.00034(17) 0.00845(18) 0.00120(17)
O1 0.0600(16) 0.0634(17) 0.082(2) -0.0046(15) -0.0133(15) -0.0035(16)
O2 0.0546(14) 0.0571(14) 0.0554(15) 0.0036(12) 0.0043(12) 0.0007(13)
O3 0.0527(15) 0.0531(14) 0.0737(19) 0.0027(13) -0.0050(13) 0.0070(14)
O4 0.0508(13) 0.0456(13) 0.0497(14) 0.0013(10) 0.0017(10) -0.0037(10)
C1 0.0490(17) 0.0505(18) 0.0292(14) -0.0019(14) 0.0091(13) 0.0041(13)
C2 0.0532(18) 0.0527(19) 0.0390(17) -0.0073(15) 0.0130(14) 0.0035(14)
C3 0.0433(17) 0.073(3) 0.0444(18) -0.0070(17) 0.0156(14) 0.0074(18)
C4 0.0533(19) 0.072(2) 0.0440(19) 0.0131(18) 0.0238(16) 0.0025(18)
C5 0.0565(19) 0.0569(19) 0.0312(16) -0.0015(17) 0.0110(14) -0.0045(15)
C6 0.0382(16) 0.082(3) 0.0417(18) -0.0018(16) 0.0166(14) 0.0074(17)
C7 0.0505(18) 0.057(2) 0.0354(16) 0.0034(15) 0.0186(14) 0.0017(15)
C8 0.0466(17) 0.056(2) 0.0246(14) 0.0004(14) 0.0085(13) 0.0062(12)
C9 0.0517(18) 0.0449(17) 0.0412(17) 0.0003(14) 0.0106(14) 0.0094(14)
C10 0.0500(18) 0.056(2) 0.0445(18) -0.0102(15) 0.0110(15) 0.0056(15)
C11 0.0560(19) 0.054(2) 0.0328(16) -0.0023(16) 0.0075(14) 0.0016(14)
C12 0.064(2) 0.066(3) 0.075(3) 0.0168(19) 0.003(2) 0.003(2)
C13 0.0458(17) 0.0532(18) 0.0318(15) 0.0002(14) 0.0086(13) 0.0037(14)
C14 0.0539(19) 0.058(2) 0.055(2) -0.0058(17) 0.0048(16) -0.0073(17)

loop_
_atom_type_symbol
_atom_type_description
_atom_type_scat_dispersion_real
_atom_type_scat_dispersion_imag
_atom_type_scat_source
C C 0.0033 0.0016 'International Tables Vol C Tables 4.2.6.8 and 6.1.1.4'
H H 0.0000 0.0000 'International Tables Vol C Tables 4.2.6.8 and 6.1.1.4'
Fe Fe 0.3463 0.8444 'International Tables Vol C Tables 4.2.6.8 and 6.1.1.4'
O O 0.0106 0.0060 'International Tables Vol C Tables 4.2.6.8 and 6.1.1.4'

loop_
_geom_angle_atom_site_label_1
_geom_angle_atom_site_label_2
_geom_angle_atom_site_label_3
_geom_angle
_geom_angle_publ_flag
C7 Fe C1 121.99(13) no
C7 Fe C8 41.04(13) no
C1 Fe C8 157.87(13) no
C7 Fe C3 123.87(15) no
C1 Fe C3 68.24(13) no
C8 Fe C3 107.45(14) no
C7 Fe C9 68.64(14) no
C1 Fe C9 160.04(14) no
C8 Fe C9 40.77(13) no
C3 Fe C9 122.09(14) no
C7 Fe C2 107.16(14) no
C1 Fe C2 41.16(13) no
C8 Fe C2 121.45(13) no
C3 Fe C2 40.46(15) no
C9 Fe C2 157.33(14) no
C7 Fe C5 158.24(14) no
C1 Fe C5 41.03(15) no
C8 Fe C5 159.41(14) no
C3 Fe C5 67.90(15) no
C9 Fe C5 123.28(15) no
C2 Fe C5 68.95(15) no
C7 Fe C10 68.17(15) no
C1 Fe C10 123.93(13) no
C8 Fe C10 68.33(14) no
C3 Fe C10 157.83(15) no
C9 Fe C10 40.52(13) no
C2 Fe C10 160.51(14) no
C5 Fe C10 107.96(15) no
C7 Fe C6 40.26(14) no
C1 Fe C6 108.01(14) no
C8 Fe C6 68.26(14) no
C3 Fe C6 160.17(16) no
C9 Fe C6 68.17(14) no
C2 Fe C6 123.91(15) no
C5 Fe C6 122.95(15) no
C10 Fe C6 40.45(15) no
C7 Fe C4 159.89(15) no
C1 Fe C4 68.11(14) no
C8 Fe C4 123.43(14) no
C3 Fe C4 39.93(17) no
C9 Fe C4 107.86(15) no
C2 Fe C4 68.00(16) no
C5 Fe C4 40.26(14) no
C10 Fe C4 122.88(16) no
C6 Fe C4 158.57(17) no
C11 O2 C12 115.7(3) yes
C13 O4 C14 115.6(3) yes
C5 C1 C2 107.9(3) no
C5 C1 C11 124.0(3) yes
C2 C1 C11 128.1(3) yes
C5 C1 Fe 70.08(17) no
C2 C1 Fe 69.74(18) no
C11 C1 Fe 125.8(2) no
C3 C2 C1 106.9(3) no
C3 C2 Fe 69.7(2) no
C1 C2 Fe 69.10(18) no
C3 C2 H2 126.6 no
C1 C2 H2 126.6 no
Fe C2 H2 126.2 no
C4 C3 C2 109.3(3) no
C4 C3 Fe 70.70(19) no
C2 C3 Fe 69.86(19) no
C4 C3 H3 125.4 no
C2 C3 H3 125.4 no
Fe C3 H3 125.7 no
C3 C4 C5 108.6(3) no
C3 C4 Fe 69.37(19) no
C5 C4 Fe 69.58(19) no
C3 C4 H4 125.7 no
C5 C4 H4 125.7 no
Fe C4 H4 126.9 no
C4 C5 C1 107.3(3) no
C4 C5 Fe 70.15(19) no
C1 C5 Fe 68.88(17) no
C4 C5 H5 126.4 no
C1 C5 H5 126.4 no
Fe C5 H5 126.2 no
C7 C6 C10 108.3(3) no
C7 C6 Fe 69.12(18) no
C10 C6 Fe 69.76(19) no
C7 C6 H6 125.9 no
C10 C6 H6 125.9 no
Fe C6 H6 126.8 no
C6 C7 C8 108.2(3) no
C6 C7 Fe 70.6(2) no
C8 C7 Fe 69.70(18) no
C6 C7 H7 125.9 no
C8 C7 H7 125.9 no
Fe C7 H7 125.4 no
C9 C8 C7 107.5(3) no
C9 C8 C13 124.0(3) yes
C7 C8 C13 128.3(3) yes
C9 C8 Fe 69.81(18) no
C7 C8 Fe 69.26(18) no
C13 C8 Fe 123.1(2) no
C10 C9 C8 107.9(3) no
C10 C9 Fe 70.05(19) no
C8 C9 Fe 69.41(18) no
C10 C9 H9 126.0 no
C8 C9 H9 126.0 no
Fe C9 H9 126.1 no
C9 C10 C6 108.0(3) no
C9 C10 Fe 69.44(18) no
C6 C10 Fe 69.79(19) no
C9 C10 H10 126.0 no
C6 C10 H10 126.0 no
Fe C10 H10 126.4 no
O1 C11 O2 122.7(3) yes
O1 C11 C1 124.8(3) yes
O2 C11 C1 112.5(3) yes
O2 C12 H12A 109.5 no
O2 C12 H12B 109.5 no
H12A C12 H12B 109.5 no
O2 C12 H12C 109.5 no
H12A C12 H12C 109.5 no
H12B C12 H12C 109.5 no
O3 C13 O4 123.1(3) yes
O3 C13 C8 124.7(3) yes
O4 C13 C8 112.2(3) yes
O4 C14 H14A 109.5 no
O4 C14 H14B 109.5 no
H14A C14 H14B 109.5 no
O4 C14 H14C 109.5 no
H14A C14 H14C 109.5 no
H14B C14 H14C 109.5 no

loop_
_geom_bond_atom_site_label_1
_geom_bond_atom_site_label_2
_geom_bond_site_symmetry_2
_geom_bond_distance
_geom_bond_publ_flag
Fe C7 . 2.035(3) no
Fe C1 . 2.038(3) no
Fe C8 . 2.041(3) no
Fe C3 . 2.044(3) no
Fe C9 . 2.047(3) no
Fe C2 . 2.046(3) no
Fe C5 . 2.054(3) no
Fe C10 . 2.055(3) no
Fe C6 . 2.055(3) no
Fe C4 . 2.061(3) no
O1 C11 . 1.202(4) yes
O2 C11 . 1.335(5) yes
O2 C12 . 1.449(5) yes
O3 C13 . 1.203(4) yes
O4 C13 . 1.339(4) yes
O4 C14 . 1.447(4) yes
C1 C5 . 1.434(5) no
C1 C2 . 1.436(5) no
C1 C11 . 1.458(5) yes
C2 C3 . 1.414(5) no
C2 H2 . 0.93 no
C3 C4 . 1.402(6) no
C3 H3 . 0.93 no
C4 C5 . 1.416(5) no
C4 H4 . 0.93 no
C5 H5 . 0.93 no
C6 C7 . 1.408(5) no
C6 C10 . 1.421(5) no
C6 H6 . 0.93 no
C7 C8 . 1.429(5) no
C7 H7 . 0.93 no
C8 C9 . 1.424(5) no
C8 C13 . 1.464(5) yes
C9 C10 . 1.420(5) no
C9 H9 . 0.93 no
C10 H10 . 0.93 no
C12 H12A . 0.96 no
C12 H12B . 0.96 no
C12 H12C . 0.96 no
C14 H14A . 0.96 no
C14 H14B . 0.96 no
C14 H14C . 0.96 no

loop_
_geom_hbond_atom_site_label_D
_geom_hbond_atom_site_label_H
_geom_hbond_atom_site_label_A
_geom_hbond_site_symmetry_A
_geom_hbond_distance_DH
_geom_hbond_distance_HA
_geom_hbond_distance_DA
_geom_hbond_angle_DHA
_geom_hbond_publ_flag
C12 H12A O1 5_566 0.96 2.47 3.401(6) 162 yes
C12 H12B O1 1_565 0.96 2.54 3.447(5) 157 yes
C14 H14B O3 1_565 0.96 2.50 3.442(5) 166 yes

loop_
_geom_torsion_atom_site_label_1
_geom_torsion_atom_site_label_2
_geom_torsion_atom_site_label_3
_geom_torsion_atom_site_label_4
_geom_torsion
_geom_torsion_publ_flag
C7 Fe C1 C5 -161.8(2) no
C8 Fe C1 C5 163.7(3) no
C3 Fe C1 C5 80.9(2) no
C9 Fe C1 C5 -44.3(5) no
C2 Fe C1 C5 118.9(3) no
C10 Fe C1 C5 -78.1(2) no
C6 Fe C1 C5 -119.8(2) no
C4 Fe C1 C5 37.7(2) no
C7 Fe C1 C2 79.3(2) no
C8 Fe C1 C2 44.9(4) no
C3 Fe C1 C2 -38.0(2) no
C9 Fe C1 C2 -163.2(4) no
C5 Fe C1 C2 -118.9(3) no
C10 Fe C1 C2 163.1(2) no
C6 Fe C1 C2 121.3(2) no
C4 Fe C1 C2 -81.2(2) no
C7 Fe C1 C11 -43.7(3) no
C8 Fe C1 C11 -78.1(5) no
C3 Fe C1 C11 -160.9(3) no
C9 Fe C1 C11 73.8(5) no
C2 Fe C1 C11 -123.0(4) no
C5 Fe C1 C11 118.2(4) no
C10 Fe C1 C11 40.1(4) no
C6 Fe C1 C11 -1.7(3) no
C4 Fe C1 C11 155.9(3) no
C5 C1 C2 C3 -0.2(3) no
C11 C1 C2 C3 179.9(3) no
Fe C1 C2 C3 59.7(2) no
C5 C1 C2 Fe -59.9(2) no
C11 C1 C2 Fe 120.2(3) no
C7 Fe C2 C3 122.5(2) no
C1 Fe C2 C3 -118.2(3) no
C8 Fe C2 C3 79.9(2) no
C9 Fe C2 C3 46.9(5) no
C5 Fe C2 C3 -80.2(2) no
C10 Fe C2 C3 -164.6(4) no
C6 Fe C2 C3 163.5(2) no
C4 Fe C2 C3 -36.8(2) no
C7 Fe C2 C1 -119.3(2) no
C8 Fe C2 C1 -161.85(19) no
C3 Fe C2 C1 118.2(3) no
C9 Fe C2 C1 165.2(3) no
C5 Fe C2 C1 38.03(19) no
C10 Fe C2 C1 -46.4(5) no
C6 Fe C2 C1 -78.3(2) no
C4 Fe C2 C1 81.4(2) no
C1 C2 C3 C4 0.6(4) no
Fe C2 C3 C4 59.9(2) no
C1 C2 C3 Fe -59.3(2) no
C7 Fe C3 C4 163.8(2) no
C1 Fe C3 C4 -81.5(2) no
C8 Fe C3 C4 121.6(2) no
C9 Fe C3 C4 79.3(2) no
C2 Fe C3 C4 -120.1(3) no
C5 Fe C3 C4 -37.1(2) no
C10 Fe C3 C4 46.4(5) no
C6 Fe C3 C4 -164.2(4) no
C7 Fe C3 C2 -76.1(2) no
C1 Fe C3 C2 38.6(2) no
C8 Fe C3 C2 -118.3(2) no
C9 Fe C3 C2 -160.6(2) no
C5 Fe C3 C2 83.0(2) no
C10 Fe C3 C2 166.4(3) no
C6 Fe C3 C2 -44.2(5) no
C4 Fe C3 C2 120.1(3) no
C2 C3 C4 C5 -0.7(4) no
Fe C3 C4 C5 58.7(2) no
C2 C3 C4 Fe -59.4(2) no
C7 Fe C4 C3 -42.5(6) no
C1 Fe C4 C3 81.8(2) no
C8 Fe C4 C3 -76.8(3) no
C9 Fe C4 C3 -119.0(2) no
C2 Fe C4 C3 37.3(2) no
C5 Fe C4 C3 120.2(3) no
C10 Fe C4 C3 -161.0(2) no
C6 Fe C4 C3 165.4(3) no
C7 Fe C4 C5 -162.7(4) no
C1 Fe C4 C5 -38.4(2) no
C8 Fe C4 C5 163.0(2) no
C3 Fe C4 C5 -120.2(3) no
C9 Fe C4 C5 120.8(2) no
C2 Fe C4 C5 -83.0(2) no
C10 Fe C4 C5 78.7(3) no
C6 Fe C4 C5 45.2(5) no
C3 C4 C5 C1 0.6(4) no
Fe C4 C5 C1 59.1(2) no
C3 C4 C5 Fe -58.5(2) no
C2 C1 C5 C4 -0.2(4) no
C11 C1 C5 C4 179.7(3) no
Fe C1 C5 C4 -59.9(2) no
C2 C1 C5 Fe 59.7(2) no
C11 C1 C5 Fe -120.4(3) no
C7 Fe C5 C4 164.0(4) no
C1 Fe C5 C4 118.6(3) no
C8 Fe C5 C4 -44.0(5) no
C3 Fe C5 C4 36.8(3) no
C9 Fe C5 C4 -78.0(3) no
C2 Fe C5 C4 80.4(3) no
C10 Fe C5 C4 -120.0(3) no
C6 Fe C5 C4 -162.0(2) no
C7 Fe C5 C1 45.5(5) no
C8 Fe C5 C1 -162.5(3) no
C3 Fe C5 C1 -81.8(2) no
C9 Fe C5 C1 163.42(19) no
C2 Fe C5 C1 -38.14(19) no
C10 Fe C5 C1 121.4(2) no
C6 Fe C5 C1 79.4(2) no
C4 Fe C5 C1 -118.6(3) no
C1 Fe C6 C7 -118.6(2) no
C8 Fe C6 C7 38.2(2) no
C3 Fe C6 C7 -42.9(5) no
C9 Fe C6 C7 82.3(2) no
C2 Fe C6 C7 -75.9(2) no
C5 Fe C6 C7 -161.3(2) no
C10 Fe C6 C7 119.9(3) no
C4 Fe C6 C7 165.6(4) no
C7 Fe C6 C10 -119.9(3) no
C1 Fe C6 C10 121.6(2) no
C8 Fe C6 C10 -81.7(2) no
C3 Fe C6 C10 -162.8(4) no
C9 Fe C6 C10 -37.6(2) no
C2 Fe C6 C10 164.2(2) no
C5 Fe C6 C10 78.8(3) no
C4 Fe C6 C10 45.7(5) no
C10 C6 C7 C8 -0.9(4) no
Fe C6 C7 C8 -59.8(2) no
C10 C6 C7 Fe 58.9(2) no
C1 Fe C7 C6 80.0(2) no
C8 Fe C7 C6 -118.9(3) no
C3 Fe C7 C6 163.9(2) no
C9 Fe C7 C6 -81.0(2) no
C2 Fe C7 C6 122.6(2) no
C5 Fe C7 C6 46.5(5) no
C10 Fe C7 C6 -37.3(2) no
C4 Fe C7 C6 -164.7(4) no
C1 Fe C7 C8 -161.08(18) no
C3 Fe C7 C8 -77.2(2) no
C9 Fe C7 C8 37.89(19) no
C2 Fe C7 C8 -118.5(2) no
C5 Fe C7 C8 165.4(4) no
C10 Fe C7 C8 81.6(2) no
C6 Fe C7 C8 118.9(3) no
C4 Fe C7 C8 -45.8(5) no
C6 C7 C8 C9 0.8(4) no
Fe C7 C8 C9 -59.6(2) no
C6 C7 C8 C13 176.7(3) no
Fe C7 C8 C13 116.4(3) no
C6 C7 C8 Fe 60.4(2) no
C7 Fe C8 C9 118.9(3) no
C1 Fe C8 C9 165.8(3) no
C3 Fe C8 C9 -119.2(2) no
C2 Fe C8 C9 -161.3(2) no
C5 Fe C8 C9 -45.8(5) no
C10 Fe C8 C9 37.6(2) no
C6 Fe C8 C9 81.3(2) no
C4 Fe C8 C9 -78.3(3) no
C1 Fe C8 C7 46.9(4) no
C3 Fe C8 C7 121.9(2) no
C9 Fe C8 C7 -118.9(3) no
C2 Fe C8 C7 79.9(2) no
C5 Fe C8 C7 -164.6(4) no
C10 Fe C8 C7 -81.2(2) no
C6 Fe C8 C7 -37.5(2) no
C4 Fe C8 C7 162.8(2) no
C7 Fe C8 C13 -123.0(4) no
C1 Fe C8 C13 -76.1(5) no
C3 Fe C8 C13 -1.1(3) no
C9 Fe C8 C13 118.2(4) no
C2 Fe C8 C13 -43.1(3) no
C5 Fe C8 C13 72.4(5) no
C10 Fe C8 C13 155.8(3) no
C6 Fe C8 C13 -160.5(3) no
C4 Fe C8 C13 39.9(3) no
C7 C8 C9 C10 -0.5(4) no
C13 C8 C9 C10 -176.6(3) no
Fe C8 C9 C10 -59.7(2) no
C7 C8 C9 Fe 59.2(2) no
C13 C8 C9 Fe -116.9(3) no
C7 Fe C9 C10 81.0(2) no
C1 Fe C9 C10 -45.1(5) no
C8 Fe C9 C10 119.1(3) no
C3 Fe C9 C10 -161.6(2) no
C2 Fe C9 C10 164.4(3) no
C5 Fe C9 C10 -78.4(2) no
C6 Fe C9 C10 37.5(2) no
C4 Fe C9 C10 -120.1(2) no
C7 Fe C9 C8 -38.1(2) no
C1 Fe C9 C8 -164.2(3) no
C3 Fe C9 C8 79.3(2) no
C2 Fe C9 C8 45.3(4) no
C5 Fe C9 C8 162.5(2) no
C10 Fe C9 C8 -119.1(3) no
C6 Fe C9 C8 -81.6(2) no
C4 Fe C9 C8 120.8(2) no
C8 C9 C10 C6 0.0(4) no
Fe C9 C10 C6 -59.3(2) no
C8 C9 C10 Fe 59.3(2) no
C7 C6 C10 C9 0.6(4) no
Fe C6 C10 C9 59.1(2) no
C7 C6 C10 Fe -58.6(2) no
C7 Fe C10 C9 -82.2(2) no
C1 Fe C10 C9 163.0(2) no
C8 Fe C10 C9 -37.9(2) no
C3 Fe C10 C9 45.2(5) no
C2 Fe C10 C9 -161.9(4) no
C5 Fe C10 C9 120.6(2) no
C6 Fe C10 C9 -119.4(3) no
C4 Fe C10 C9 78.8(2) no
C7 Fe C10 C6 37.1(2) no
C1 Fe C10 C6 -77.6(3) no
C8 Fe C10 C6 81.5(2) no
C3 Fe C10 C6 164.6(3) no
C9 Fe C10 C6 119.4(3) no
C2 Fe C10 C6 -42.6(5) no
C5 Fe C10 C6 -120.1(2) no
C4 Fe C10 C6 -161.9(2) no
C12 O2 C11 O1 -4.8(6) no
C12 O2 C11 C1 173.1(3) y
C5 C1 C11 O1 4.8(5) no
C2 C1 C11 O1 -175.3(4) no
Fe C1 C11 O1 -84.1(4) no
C5 C1 C11 O2 -173.1(3) no
C2 C1 C11 O2 6.8(5) y
Fe C1 C11 O2 98.1(3) no
C14 O4 C13 O3 -0.4(5) no
C14 O4 C13 C8 178.4(3) y
C9 C8 C13 O3 -18.5(5) no
C7 C8 C13 O3 166.2(4) y
Fe C8 C13 O3 -105.2(4) no
C9 C8 C13 O4 162.8(3) no
C7 C8 C13 O4 -12.6(5) no
Fe C8 C13 O4 76.0(4) no
